data_4305867
loop_
_publ_author_name
'Anthony G. M. Barrett'
'Mark R. Crimmin'
'Michael S. Hill'
'Peter B. Hitchcock'
'Gabriele Kociok-K\"ohn'
'Panayiotis A. Procopiou'

_publ_contact_author_address
;
Department of Chemistry
University of Bath
Bath, BA2 7AY
United Kingdom
;
_publ_contact_author_email m.s.hill@bath.ac.uk
_publ_contact_author_fax '44 1225 82 6231'
_publ_contact_author_name 'Michael S. Hill'
_publ_contact_author_phone '44 1225 38 3394'
_publ_section_title
;
Triazenide Complexes of the Heavier Alkaline Earths: Synthesis,
Characterization, And Suitability for Hydroamination Catalysis
;
_journal_name_full 'Inorganic Chemistry'
_journal_page_first 7366
_journal_page_last 7376
_journal_paper_doi 10.1021/ic800789x
_journal_volume 47
_journal_year 2008
_chemical_formula_moiety 'C42 H76 N4 O3 Si2 Sr'
_chemical_formula_sum 'C42 H76 N4 O3 Si2 Sr'
_chemical_formula_weight 828.87
_chemical_name_systematic
;

 ?

;
_space_group_IT_number 19
_symmetry_cell_setting orthorhombic
_symmetry_space_group_name_Hall 'P 2ac 2ab'
_symmetry_space_group_name_H-M 'P 21 21 21'
_atom_sites_solution_hydrogens geom
_atom_sites_solution_primary direct
_atom_sites_solution_secondary difmap
_audit_creation_method SHELXL-97
_cell_angle_alpha 90.00
_cell_angle_beta 90.00
_cell_angle_gamma 90.00
_cell_formula_units_Z 4
_cell_length_a 14.2503(5)
_cell_length_b 17.8678(7)
_cell_length_c 19.0150(9)
_cell_measurement_reflns_used 56457
_cell_measurement_temperature 150(2)
_cell_measurement_theta_max 25.028
_cell_measurement_theta_min 2.910
_cell_volume 4841.6(3)
_computing_cell_refinement 'HKL Scalepack (Otwinski & Minor, 1997)'
_computing_data_collection 'Collect (Nonius BV, 1997-2000)'
_computing_data_reduction
;

 DENZO-SCALEPACK Z. Otwinowski and W. Minor, " 

 Processing of X-ray Diffraction Data Collected in Oscillation Mode ", 

 Methods in Enzymology, Volume 276: Macromolecular Crystallography, 

 part A, p.307-326, 1997,C.W. Carter, Jr. & R. M. Sweet, Eds., Academic Press.

;
_computing_molecular_graphics 'ORTEP3 for Windows - Farrugia, L. J. J. Appl. Crystallogr. 1997, 30, 565'
_computing_publication_material
;

 'WinGX publication routines, Farrugia, 

 L. J., J. Appl. Crystallogr., 1999, 32, 837-838

;
_computing_structure_refinement
;

 SHELXL97 -Program for Crystal Structure Analysis (Release 97-2). 

 Sheldrick, G.M., Instit\"ut f\"ur Anorganische Chemie der Universit\"at, 

 Tammanstrasse 4, D-3400 G\"ottingen, Germany, 1998 

;
_computing_structure_solution
; 

 SIR97- Altomare A., Burla M.C., Camalli M., Cascarano G.L., Giacovazzo C. , 

 Guagliardi A., Moliterni A.G.G., Polidori G.,Spagna R. 

 (1999) J. Appl. Cryst. 32, 115-119

;
_diffrn_ambient_temperature 150(2)
_diffrn_measured_fraction_theta_full 0.986
_diffrn_measured_fraction_theta_max 0.986
_diffrn_measurement_device_type 'Nonius Kappa CCD'
_diffrn_measurement_method '187 2.0 degree images with \w scans'
_diffrn_radiation_monochromator graphite
_diffrn_radiation_source 'fine-focus sealed tube'
_diffrn_radiation_type MoK\a
_diffrn_radiation_wavelength 0.71073
_diffrn_reflns_av_R_equivalents 0.1236
_diffrn_reflns_av_sigmaI/netI 0.1149
_diffrn_reflns_limit_h_max 16
_diffrn_reflns_limit_h_min -16
_diffrn_reflns_limit_k_max 21
_diffrn_reflns_limit_k_min -21
_diffrn_reflns_limit_l_max 22
_diffrn_reflns_limit_l_min -22
_diffrn_reflns_number 27584
_diffrn_reflns_theta_full 25.07
_diffrn_reflns_theta_max 25.07
_diffrn_reflns_theta_min 3.75
_diffrn_standards_decay_% 0
_diffrn_standards_number 0
_exptl_absorpt_coefficient_mu 1.200
_exptl_absorpt_correction_T_max 0.8894
_exptl_absorpt_correction_T_min 0.6584
_exptl_absorpt_correction_type multi-scan
_exptl_absorpt_process_details
;

multi-scan from symmetry-related measurements 

 Sortav (Blessing 1995)

;
_exptl_crystal_colour colourless
_exptl_crystal_density_diffrn 1.137
_exptl_crystal_density_method 'not measured'
_exptl_crystal_description 'irregular shape'
_exptl_crystal_F_000 1784
_exptl_crystal_size_max 0.38
_exptl_crystal_size_mid 0.30
_exptl_crystal_size_min 0.10
_refine_diff_density_max 0.516
_refine_diff_density_min -0.364
_refine_diff_density_rms 0.060
_refine_ls_abs_structure_details 'Flack H D (1983), Acta Cryst. A39, 876-881'
_refine_ls_abs_structure_Flack -0.032(9)
_refine_ls_extinction_method none
_refine_ls_goodness_of_fit_ref 1.026
_refine_ls_hydrogen_treatment constr
_refine_ls_matrix_type full
_refine_ls_number_parameters 475
_refine_ls_number_reflns 8388
_refine_ls_number_restraints 0
_refine_ls_restrained_S_all 1.026
_refine_ls_R_factor_all 0.1130
_refine_ls_R_factor_gt 0.0600
_refine_ls_shift/su_max 0.001
_refine_ls_shift/su_mean 0.000
_refine_ls_structure_factor_coef Fsqd
_refine_ls_weighting_details 'calc w=1/[\s^2^(Fo^2^)+(0.0417P)^2^+1.5016P] where P=(Fo^2^+2Fc^2^)/3'
_refine_ls_weighting_scheme calc
_refine_ls_wR_factor_gt 0.1068
_refine_ls_wR_factor_ref 0.1247
_reflns_number_gt 5415
_reflns_number_total 8388
_reflns_threshold_expression >2sigma(I)
_cod_data_source_file ic800789x-file001_5.cif
_cod_data_source_block k08msh17
_cod_database_code 4305867

loop_
_symmetry_equiv_pos_as_xyz
'x, y, z'
'-x+1/2, -y, z+1/2'
'x+1/2, -y+1/2, -z'
'-x, y+1/2, -z+1/2'

loop_
_atom_site_label
_atom_site_type_symbol
_atom_site_fract_x
_atom_site_fract_y
_atom_site_fract_z
_atom_site_U_iso_or_equiv
_atom_site_adp_type
_atom_site_occupancy
_atom_site_symmetry_multiplicity
_atom_site_calc_flag
_atom_site_refinement_flags
_atom_site_disorder_assembly
_atom_site_disorder_group
Sr Sr 0.78611(3) 0.67344(2) 0.75106(4) 0.03575(13) Uani 1 1 d . . .
Si1 Si 0.97932(12) 0.79594(10) 0.71467(11) 0.0514(5) Uani 1 1 d . . .
Si2 Si 1.02075(12) 0.63544(10) 0.68474(10) 0.0463(4) Uani 1 1 d . . .
N1 N 0.6829(3) 0.7405(2) 0.8508(3) 0.0397(12) Uani 1 1 d . . .
N2 N 0.6207(3) 0.7750(2) 0.8117(3) 0.0387(12) Uani 1 1 d . . .
N3 N 0.6376(3) 0.7648(2) 0.7443(3) 0.0357(10) Uani 1 1 d . . .
N4 N 0.9490(3) 0.7053(2) 0.7111(3) 0.0392(12) Uani 1 1 d . . .
O1 O 0.8626(3) 0.6196(2) 0.8632(2) 0.0587(12) Uani 1 1 d . . .
O2 O 0.7376(3) 0.6547(2) 0.6216(2) 0.0565(12) Uani 1 1 d . . .
O3 O 0.7096(3) 0.54204(19) 0.7467(4) 0.0811(14) Uani 1 1 d . . .
C1 C 0.6742(4) 0.7574(4) 0.9250(3) 0.0420(15) Uani 1 1 d . . .
C2 C 0.6580(5) 0.6994(4) 0.9721(4) 0.057(2) Uani 1 1 d . . .
C3 C 0.6318(5) 0.6206(4) 0.9470(4) 0.063(2) Uani 1 1 d . . .
H3 H 0.6643 0.6130 0.9009 0.076 Uiso 1 1 calc R . .
C4 C 0.5287(6) 0.6188(5) 0.9319(5) 0.091(3) Uani 1 1 d . . .
H4A H 0.5111 0.5689 0.9149 0.136 Uiso 1 1 calc R . .
H4B H 0.5136 0.6562 0.8960 0.136 Uiso 1 1 calc R . .
H4C H 0.4938 0.6300 0.9751 0.136 Uiso 1 1 calc R . .
C5 C 0.6617(7) 0.5568(4) 0.9938(5) 0.097(3) Uani 1 1 d . . .
H5A H 0.7295 0.5596 1.0020 0.146 Uiso 1 1 calc R . .
H5B H 0.6464 0.5091 0.9711 0.146 Uiso 1 1 calc R . .
H5C H 0.6286 0.5603 1.0389 0.146 Uiso 1 1 calc R . .
C6 C 0.6567(5) 0.7142(5) 1.0439(4) 0.069(2) Uani 1 1 d . . .
H6 H 0.6428 0.6752 1.0762 0.083 Uiso 1 1 calc R . .
C7 C 0.6753(5) 0.7852(5) 1.0684(4) 0.068(2) Uani 1 1 d . . .
H7 H 0.6759 0.7944 1.1176 0.081 Uiso 1 1 calc R . .
C8 C 0.6929(4) 0.8422(4) 1.0227(4) 0.0591(19) Uani 1 1 d . . .
H8 H 0.7050 0.8909 1.0406 0.071 Uiso 1 1 calc R . .
C9 C 0.6936(4) 0.8302(4) 0.9497(3) 0.0473(15) Uani 1 1 d . . .
C10 C 0.7142(6) 0.8954(3) 0.9022(4) 0.0596(19) Uani 1 1 d . . .
H10 H 0.7255 0.8749 0.8540 0.072 Uiso 1 1 calc R . .
C11 C 0.6309(6) 0.9488(4) 0.8972(5) 0.094(3) Uani 1 1 d . . .
H11A H 0.6465 0.9900 0.8653 0.140 Uiso 1 1 calc R . .
H11B H 0.6167 0.9688 0.9439 0.140 Uiso 1 1 calc R . .
H11C H 0.5762 0.9217 0.8791 0.140 Uiso 1 1 calc R . .
C12 C 0.8043(6) 0.9391(5) 0.9242(5) 0.099(3) Uani 1 1 d . . .
H12A H 0.8575 0.9044 0.9267 0.149 Uiso 1 1 calc R . .
H12B H 0.7945 0.9622 0.9704 0.149 Uiso 1 1 calc R . .
H12C H 0.8176 0.9781 0.8894 0.149 Uiso 1 1 calc R . .
C13 C 0.5653(4) 0.7960(3) 0.7009(3) 0.0395(15) Uani 1 1 d . . .
C14 C 0.5897(4) 0.8509(3) 0.6515(3) 0.0402(15) Uani 1 1 d . . .
C15 C 0.6882(4) 0.8824(3) 0.6478(4) 0.0532(18) Uani 1 1 d . . .
H15 H 0.7324 0.8426 0.6643 0.064 Uiso 1 1 calc R . .
C16 C 0.6962(6) 0.9478(4) 0.6981(5) 0.089(3) Uani 1 1 d . . .
H16A H 0.7601 0.9679 0.6965 0.134 Uiso 1 1 calc R . .
H16B H 0.6821 0.9309 0.7460 0.134 Uiso 1 1 calc R . .
H16C H 0.6516 0.9869 0.6844 0.134 Uiso 1 1 calc R . .
C17 C 0.7185(7) 0.9059(5) 0.5739(4) 0.091(3) Uani 1 1 d . . .
H17A H 0.7158 0.8625 0.5425 0.137 Uiso 1 1 calc R . .
H17B H 0.7829 0.9252 0.5755 0.137 Uiso 1 1 calc R . .
H17C H 0.6764 0.9450 0.5565 0.137 Uiso 1 1 calc R . .
C18 C 0.5198(5) 0.8791(3) 0.6065(3) 0.0515(17) Uani 1 1 d . . .
H18 H 0.5357 0.9163 0.5728 0.062 Uiso 1 1 calc R . .
C19 C 0.4298(5) 0.8540(4) 0.6102(4) 0.070(2) Uani 1 1 d . . .
H19 H 0.3834 0.8751 0.5803 0.084 Uiso 1 1 calc R . .
C20 C 0.4052(5) 0.7984(4) 0.6567(4) 0.066(2) Uani 1 1 d . . .
H20 H 0.3423 0.7807 0.6577 0.079 Uiso 1 1 calc R . .
C21 C 0.4716(4) 0.7672(3) 0.7028(4) 0.0502(17) Uani 1 1 d . . .
C22 C 0.4429(4) 0.7032(3) 0.7495(5) 0.0590(17) Uani 1 1 d . . .
H22 H 0.5012 0.6811 0.7700 0.071 Uiso 1 1 calc R . .
C23 C 0.3816(5) 0.7289(4) 0.8095(5) 0.082(3) Uani 1 1 d . . .
H23A H 0.3648 0.6859 0.8388 0.123 Uiso 1 1 calc R . .
H23B H 0.3245 0.7520 0.7908 0.123 Uiso 1 1 calc R . .
H23C H 0.4159 0.7656 0.8380 0.123 Uiso 1 1 calc R . .
C24 C 0.3923(5) 0.6412(4) 0.7072(5) 0.090(3) Uani 1 1 d . . .
H24A H 0.3750 0.6002 0.7389 0.135 Uiso 1 1 calc R . .
H24B H 0.4344 0.6222 0.6706 0.135 Uiso 1 1 calc R . .
H24C H 0.3357 0.6619 0.6854 0.135 Uiso 1 1 calc R . .
C25 C 0.9685(6) 0.8461(4) 0.6288(4) 0.087(3) Uani 1 1 d . . .
H25A H 1.0186 0.8296 0.5971 0.131 Uiso 1 1 calc R . .
H25B H 0.9738 0.9001 0.6366 0.131 Uiso 1 1 calc R . .
H25C H 0.9074 0.8348 0.6076 0.131 Uiso 1 1 calc R . .
C26 C 0.9004(5) 0.8460(4) 0.7776(4) 0.070(2) Uani 1 1 d . . .
H26A H 0.8349 0.8384 0.7636 0.105 Uiso 1 1 calc R . .
H26B H 0.9149 0.8996 0.7770 0.105 Uiso 1 1 calc R . .
H26C H 0.9100 0.8262 0.8251 0.105 Uiso 1 1 calc R . .
C27 C 1.1024(4) 0.8154(4) 0.7474(6) 0.099(3) Uani 1 1 d . . .
H27A H 1.1114 0.7914 0.7932 0.148 Uiso 1 1 calc R . .
H27B H 1.1113 0.8696 0.7522 0.148 Uiso 1 1 calc R . .
H27C H 1.1480 0.7955 0.7138 0.148 Uiso 1 1 calc R . .
C28 C 1.1120(4) 0.6080(3) 0.7515(5) 0.0664(17) Uani 1 1 d . . .
H28A H 1.1570 0.6490 0.7574 0.100 Uiso 1 1 calc R . .
H28B H 1.1451 0.5631 0.7353 0.100 Uiso 1 1 calc R . .
H28C H 1.0815 0.5975 0.7967 0.100 Uiso 1 1 calc R . .
C29 C 1.0866(5) 0.6550(4) 0.6012(4) 0.082(3) Uani 1 1 d . . .
H29A H 1.0420 0.6668 0.5635 0.123 Uiso 1 1 calc R . .
H29B H 1.1234 0.6109 0.5880 0.123 Uiso 1 1 calc R . .
H29C H 1.1288 0.6977 0.6084 0.123 Uiso 1 1 calc R . .
C30 C 0.9527(5) 0.5480(4) 0.6686(4) 0.071(2) Uani 1 1 d . . .
H30A H 0.9251 0.5306 0.7129 0.107 Uiso 1 1 calc R . .
H30B H 0.9947 0.5093 0.6500 0.107 Uiso 1 1 calc R . .
H30C H 0.9027 0.5581 0.6345 0.107 Uiso 1 1 calc R . .
C31 C 0.9109(5) 0.6730(4) 0.9061(4) 0.067(2) Uani 1 1 d . . .
H31A H 0.8713 0.7176 0.9144 0.081 Uiso 1 1 calc R . .
H31B H 0.9700 0.6891 0.8832 0.081 Uiso 1 1 calc R . .
C32 C 0.9311(5) 0.6330(5) 0.9743(4) 0.079(2) Uani 1 1 d . . .
H32A H 0.8762 0.6342 1.0062 0.095 Uiso 1 1 calc R . .
H32B H 0.9861 0.6548 0.9986 0.095 Uiso 1 1 calc R . .
C33 C 0.9514(6) 0.5534(5) 0.9485(5) 0.098(3) Uani 1 1 d . . .
H33A H 1.0181 0.5478 0.9350 0.117 Uiso 1 1 calc R . .
H33B H 0.9362 0.5161 0.9853 0.117 Uiso 1 1 calc R . .
C34 C 0.8876(6) 0.5446(4) 0.8853(4) 0.075(2) Uani 1 1 d . . .
H34A H 0.9206 0.5179 0.8470 0.090 Uiso 1 1 calc R . .
H34B H 0.8308 0.5158 0.8982 0.090 Uiso 1 1 calc R . .
C35 C 0.7843(6) 0.6755(5) 0.5590(4) 0.082(2) Uani 1 1 d . . .
H35A H 0.8357 0.6398 0.5485 0.098 Uiso 1 1 calc R . .
H35B H 0.8116 0.7262 0.5638 0.098 Uiso 1 1 calc R . .
C36 C 0.7126(6) 0.6744(7) 0.5010(4) 0.110(3) Uani 1 1 d . . .
H36A H 0.7208 0.7178 0.4693 0.132 Uiso 1 1 calc R . .
H36B H 0.7177 0.6278 0.4731 0.132 Uiso 1 1 calc R . .
C37 C 0.6209(7) 0.6782(6) 0.5379(5) 0.099(3) Uani 1 1 d . . .
H37A H 0.6019 0.7306 0.5469 0.118 Uiso 1 1 calc R . .
H37B H 0.5710 0.6527 0.5107 0.118 Uiso 1 1 calc R . .
C38 C 0.6413(5) 0.6380(5) 0.6044(4) 0.077(2) Uani 1 1 d . . .
H38A H 0.5990 0.6554 0.6423 0.092 Uiso 1 1 calc R . .
H38B H 0.6326 0.5835 0.5981 0.092 Uiso 1 1 calc R . .
C39 C 0.7301(7) 0.4770(5) 0.7022(9) 0.183(7) Uani 1 1 d . . .
H39A H 0.7561 0.4939 0.6565 0.219 Uiso 1 1 calc R . .
H39B H 0.7774 0.4449 0.7253 0.219 Uiso 1 1 calc R . .
C40 C 0.6475(11) 0.4363(6) 0.6909(7) 0.164(6) Uani 1 1 d . . .
H40A H 0.6545 0.3844 0.7085 0.197 Uiso 1 1 calc R . .
H40B H 0.6323 0.4344 0.6401 0.197 Uiso 1 1 calc R . .
C41 C 0.5746(6) 0.4751(6) 0.7292(6) 0.105(3) Uani 1 1 d . . .
H41A H 0.5356 0.4390 0.7559 0.126 Uiso 1 1 calc R . .
H41B H 0.5335 0.5031 0.6965 0.126 Uiso 1 1 calc R . .
C42 C 0.6223(6) 0.5265(5) 0.7773(5) 0.097(3) Uani 1 1 d . . .
H42A H 0.5855 0.5731 0.7830 0.116 Uiso 1 1 calc R . .
H42B H 0.6306 0.5031 0.8240 0.116 Uiso 1 1 calc R . .

loop_
_atom_site_aniso_label
_atom_site_aniso_U_11
_atom_site_aniso_U_22
_atom_site_aniso_U_33
_atom_site_aniso_U_23
_atom_site_aniso_U_13
_atom_site_aniso_U_12
Sr 0.0352(2) 0.0334(2) 0.0387(3) 0.0017(4) -0.0030(4) -0.0003(2)
Si1 0.0457(9) 0.0428(9) 0.0656(13) 0.0001(9) 0.0073(9) -0.0012(8)
Si2 0.0476(9) 0.0451(9) 0.0462(12) -0.0033(9) 0.0039(9) 0.0076(8)
N1 0.040(3) 0.041(3) 0.039(3) 0.007(2) -0.003(2) -0.006(2)
N2 0.037(3) 0.032(3) 0.047(4) 0.001(2) 0.002(3) -0.008(2)
N3 0.039(2) 0.033(2) 0.035(3) 0.000(3) -0.001(3) -0.0023(18)
N4 0.038(2) 0.038(2) 0.042(3) 0.000(2) 0.003(2) 0.001(2)
O1 0.055(3) 0.059(3) 0.062(3) 0.018(2) -0.006(2) -0.003(2)
O2 0.054(3) 0.075(3) 0.041(3) -0.005(2) -0.004(2) 0.002(2)
O3 0.063(2) 0.042(2) 0.138(4) 0.010(4) -0.008(5) -0.013(2)
C1 0.043(3) 0.057(4) 0.026(4) 0.002(3) -0.003(3) 0.000(3)
C2 0.065(5) 0.063(5) 0.043(5) -0.001(4) 0.013(4) 0.008(4)
C3 0.073(5) 0.057(5) 0.059(5) 0.005(4) 0.018(4) -0.006(4)
C4 0.098(6) 0.089(6) 0.085(7) 0.007(5) 0.011(5) -0.026(5)
C5 0.127(7) 0.068(5) 0.096(8) 0.028(5) 0.009(6) -0.009(5)
C6 0.083(5) 0.080(5) 0.044(5) 0.010(4) 0.007(4) 0.007(4)
C7 0.068(5) 0.094(6) 0.041(5) -0.009(5) -0.006(4) 0.013(4)
C8 0.063(4) 0.068(5) 0.047(5) -0.007(4) -0.006(3) 0.006(4)
C9 0.039(3) 0.059(4) 0.044(4) 0.000(4) 0.000(3) 0.008(3)
C10 0.066(4) 0.049(4) 0.064(5) -0.021(4) 0.007(5) 0.001(4)
C11 0.138(7) 0.070(5) 0.072(7) 0.012(5) 0.043(6) 0.045(5)
C12 0.117(7) 0.094(6) 0.086(7) -0.040(5) 0.029(6) -0.052(6)
C13 0.038(3) 0.036(3) 0.045(4) -0.004(3) -0.006(3) 0.000(3)
C14 0.048(3) 0.035(3) 0.038(4) -0.006(3) -0.001(3) 0.002(3)
C15 0.061(4) 0.048(4) 0.050(5) 0.013(3) 0.000(3) -0.003(3)
C16 0.091(6) 0.055(4) 0.122(8) 0.003(5) -0.026(6) -0.006(4)
C17 0.083(5) 0.120(7) 0.071(7) 0.046(5) -0.004(5) -0.014(6)
C18 0.066(4) 0.039(3) 0.049(5) 0.004(3) -0.013(4) 0.006(3)
C19 0.071(5) 0.056(4) 0.084(6) -0.001(4) -0.037(5) 0.016(4)
C20 0.047(4) 0.057(4) 0.094(7) -0.003(5) -0.026(4) -0.003(4)
C21 0.050(4) 0.037(3) 0.064(5) -0.001(3) -0.012(4) 0.002(3)
C22 0.035(3) 0.045(3) 0.097(5) 0.010(6) -0.004(5) -0.006(2)
C23 0.053(4) 0.077(5) 0.117(8) 0.020(5) 0.011(5) 0.005(4)
C24 0.071(5) 0.057(4) 0.142(9) 0.004(5) -0.016(5) -0.024(4)
C25 0.085(5) 0.083(6) 0.093(7) 0.028(5) 0.029(5) 0.010(5)
C26 0.086(5) 0.050(4) 0.075(6) -0.015(3) 0.006(4) 0.008(3)
C27 0.066(4) 0.066(4) 0.164(9) -0.013(8) -0.025(7) -0.018(4)
C28 0.061(4) 0.068(4) 0.070(5) -0.002(5) -0.020(5) 0.017(3)
C29 0.092(5) 0.088(6) 0.065(6) 0.008(4) 0.031(4) 0.032(5)
C30 0.081(5) 0.050(4) 0.082(6) -0.013(4) -0.017(5) 0.004(4)
C31 0.064(4) 0.075(5) 0.062(5) 0.008(5) -0.013(4) -0.013(4)
C32 0.071(5) 0.120(7) 0.046(5) 0.006(5) -0.013(4) 0.005(5)
C33 0.107(7) 0.093(6) 0.093(8) 0.025(6) -0.035(6) 0.015(6)
C34 0.092(6) 0.066(5) 0.066(6) 0.021(4) -0.012(5) 0.018(4)
C35 0.086(5) 0.103(6) 0.058(5) 0.012(5) 0.002(5) 0.007(6)
C36 0.096(6) 0.181(10) 0.052(5) 0.020(6) -0.003(5) 0.056(8)
C37 0.105(7) 0.121(8) 0.071(7) -0.019(7) -0.019(6) 0.031(7)
C38 0.068(5) 0.096(6) 0.066(6) -0.009(5) -0.022(4) 0.004(5)
C39 0.080(6) 0.074(6) 0.39(2) -0.068(9) 0.038(10) 0.012(5)
C40 0.246(15) 0.099(8) 0.147(12) -0.056(8) 0.074(11) -0.097(10)
C41 0.093(6) 0.112(7) 0.109(10) 0.012(6) -0.001(6) -0.053(6)
C42 0.107(7) 0.082(6) 0.102(8) 0.002(5) 0.022(6) -0.036(5)

loop_
_atom_type_symbol
_atom_type_description
_atom_type_scat_dispersion_real
_atom_type_scat_dispersion_imag
_atom_type_scat_source
C C 0.0033 0.0016 'International Tables Vol C Tables 4.2.6.8 and 6.1.1.4'
H H 0.0000 0.0000 'International Tables Vol C Tables 4.2.6.8 and 6.1.1.4'
N N 0.0061 0.0033 'International Tables Vol C Tables 4.2.6.8 and 6.1.1.4'
O O 0.0106 0.0060 'International Tables Vol C Tables 4.2.6.8 and 6.1.1.4'
Si Si 0.0817 0.0704 'International Tables Vol C Tables 4.2.6.8 and 6.1.1.4'
Sr Sr -1.5307 3.2498 'International Tables Vol C Tables 4.2.6.8 and 6.1.1.4'

loop_
_geom_angle_atom_site_label_1
_geom_angle_atom_site_label_2
_geom_angle_atom_site_label_3
_geom_angle
_geom_angle_site_symmetry_1
_geom_angle_site_symmetry_3
_geom_angle_publ_flag
N4 Sr O2 89.34(15) . . ?
N4 Sr O1 86.80(14) . . ?
O2 Sr O1 148.59(14) . . ?
N4 Sr O3 125.84(15) . . ?
O2 Sr O3 74.85(19) . . ?
O1 Sr O3 82.32(17) . . ?
N4 Sr N3 125.38(13) . . ?
O2 Sr N3 79.72(16) . . ?
O1 Sr N3 126.94(17) . . ?
O3 Sr N3 102.63(12) . . ?
N4 Sr N1 128.33(14) . . ?
O2 Sr N1 125.87(13) . . ?
O1 Sr N1 79.27(15) . . ?
O3 Sr N1 101.37(17) . . ?
N3 Sr N1 47.75(16) . . ?
N4 Sr N2 131.63(12) . . ?
O2 Sr N2 102.75(14) . . ?
O1 Sr N2 103.03(15) . . ?
O3 Sr N2 102.49(13) . . ?
N3 Sr N2 23.93(15) . . ?
N1 Sr N2 23.84(13) . . ?
N4 Sr Si1 24.77(10) . . ?
O2 Sr Si1 95.79(10) . . ?
O1 Sr Si1 93.61(10) . . ?
O3 Sr Si1 150.53(12) . . ?
N3 Sr Si1 103.04(9) . . ?
N1 Sr Si1 106.54(10) . . ?
N2 Sr Si1 106.86(8) . . ?
N4 Sr Si2 24.01(10) . . ?
O2 Sr Si2 83.75(10) . . ?
O1 Sr Si2 80.15(10) . . ?
O3 Sr Si2 101.92(11) . . ?
N3 Sr Si2 145.51(11) . . ?
N1 Sr Si2 146.35(10) . . ?
N2 Sr Si2 155.60(8) . . ?
Si1 Sr Si2 48.78(4) . . ?
N4 Si1 C25 114.0(3) . . ?
N4 Si1 C26 109.4(3) . . ?
C25 Si1 C26 106.3(3) . . ?
N4 Si1 C27 115.5(3) . . ?
C25 Si1 C27 106.0(4) . . ?
C26 Si1 C27 105.0(4) . . ?
N4 Si1 Sr 38.76(15) . . ?
C25 Si1 Sr 113.5(3) . . ?
C26 Si1 Sr 72.9(2) . . ?
C27 Si1 Sr 139.5(3) . . ?
N4 Si2 C30 110.7(3) . . ?
N4 Si2 C29 114.6(3) . . ?
C30 Si2 C29 106.1(4) . . ?
N4 Si2 C28 114.2(3) . . ?
C30 Si2 C28 104.6(3) . . ?
C29 Si2 C28 105.9(4) . . ?
N4 Si2 Sr 37.13(15) . . ?
C30 Si2 Sr 74.7(2) . . ?
C29 Si2 Sr 135.9(2) . . ?
C28 Si2 Sr 116.7(3) . . ?
N2 N1 C1 113.4(5) . . ?
N2 N1 Sr 100.4(4) . . ?
C1 N1 Sr 146.0(4) . . ?
N1 N2 N3 111.3(5) . . ?
N1 N2 Sr 55.8(3) . . ?
N3 N2 Sr 55.5(3) . . ?
N2 N3 C13 112.0(5) . . ?
N2 N3 Sr 100.6(3) . . ?
C13 N3 Sr 146.5(4) . . ?
Si1 N4 Si2 124.7(3) . . ?
Si1 N4 Sr 116.5(2) . . ?
Si2 N4 Sr 118.9(2) . . ?
C31 O1 C34 109.5(5) . . ?
C31 O1 Sr 115.1(4) . . ?
C34 O1 Sr 133.5(4) . . ?
C35 O2 C38 108.1(6) . . ?
C35 O2 Sr 130.1(4) . . ?
C38 O2 Sr 119.9(4) . . ?
C42 O3 C39 105.0(6) . . ?
C42 O3 Sr 122.7(5) . . ?
C39 O3 Sr 130.7(6) . . ?
C2 C1 C9 120.4(6) . . ?
C2 C1 N1 119.2(6) . . ?
C9 C1 N1 119.9(5) . . ?
C1 C2 C6 119.6(7) . . ?
C1 C2 C3 121.6(7) . . ?
C6 C2 C3 118.5(7) . . ?
C4 C3 C5 112.0(7) . . ?
C4 C3 C2 108.5(6) . . ?
C5 C3 C2 116.2(7) . . ?
C4 C3 H3 106.5 . . ?
C5 C3 H3 106.5 . . ?
C2 C3 H3 106.5 . . ?
C3 C4 H4A 109.5 . . ?
C3 C4 H4B 109.5 . . ?
H4A C4 H4B 109.5 . . ?
C3 C4 H4C 109.5 . . ?
H4A C4 H4C 109.5 . . ?
H4B C4 H4C 109.5 . . ?
C3 C5 H5A 109.5 . . ?
C3 C5 H5B 109.5 . . ?
H5A C5 H5B 109.5 . . ?
C3 C5 H5C 109.5 . . ?
H5A C5 H5C 109.5 . . ?
H5B C5 H5C 109.5 . . ?
C7 C6 C2 120.3(7) . . ?
C7 C6 H6 119.9 . . ?
C2 C6 H6 119.9 . . ?
C8 C7 C6 120.6(7) . . ?
C8 C7 H7 119.7 . . ?
C6 C7 H7 119.7 . . ?
C7 C8 C9 121.2(7) . . ?
C7 C8 H8 119.4 . . ?
C9 C8 H8 119.4 . . ?
C8 C9 C1 117.8(6) . . ?
C8 C9 C10 118.5(6) . . ?
C1 C9 C10 123.7(6) . . ?
C9 C10 C11 111.8(6) . . ?
C9 C10 C12 112.8(7) . . ?
C11 C10 C12 110.2(6) . . ?
C9 C10 H10 107.3 . . ?
C11 C10 H10 107.3 . . ?
C12 C10 H10 107.3 . . ?
C10 C11 H11A 109.5 . . ?
C10 C11 H11B 109.5 . . ?
H11A C11 H11B 109.5 . . ?
C10 C11 H11C 109.5 . . ?
H11A C11 H11C 109.5 . . ?
H11B C11 H11C 109.5 . . ?
C10 C12 H12A 109.5 . . ?
C10 C12 H12B 109.5 . . ?
H12A C12 H12B 109.5 . . ?
C10 C12 H12C 109.5 . . ?
H12A C12 H12C 109.5 . . ?
H12B C12 H12C 109.5 . . ?
C14 C13 C21 120.0(5) . . ?
C14 C13 N3 118.7(5) . . ?
C21 C13 N3 121.1(5) . . ?
C13 C14 C18 118.9(5) . . ?
C13 C14 C15 121.4(5) . . ?
C18 C14 C15 119.7(6) . . ?
C16 C15 C14 109.1(6) . . ?
C16 C15 C17 110.3(6) . . ?
C14 C15 C17 114.0(6) . . ?
C16 C15 H15 107.7 . . ?
C14 C15 H15 107.7 . . ?
C17 C15 H15 107.7 . . ?
C15 C16 H16A 109.5 . . ?
C15 C16 H16B 109.5 . . ?
H16A C16 H16B 109.5 . . ?
C15 C16 H16C 109.5 . . ?
H16A C16 H16C 109.5 . . ?
H16B C16 H16C 109.5 . . ?
C15 C17 H17A 109.5 . . ?
C15 C17 H17B 109.5 . . ?
H17A C17 H17B 109.5 . . ?
C15 C17 H17C 109.5 . . ?
H17A C17 H17C 109.5 . . ?
H17B C17 H17C 109.5 . . ?
C19 C18 C14 121.1(6) . . ?
C19 C18 H18 119.4 . . ?
C14 C18 H18 119.4 . . ?
C18 C19 C20 120.8(7) . . ?
C18 C19 H19 119.6 . . ?
C20 C19 H19 119.6 . . ?
C19 C20 C21 121.0(6) . . ?
C19 C20 H20 119.5 . . ?
C21 C20 H20 119.5 . . ?
C20 C21 C13 118.1(6) . . ?
C20 C21 C22 119.0(6) . . ?
C13 C21 C22 122.8(5) . . ?
C21 C22 C23 111.9(5) . . ?
C21 C22 C24 111.4(7) . . ?
C23 C22 C24 110.0(6) . . ?
C21 C22 H22 107.8 . . ?
C23 C22 H22 107.8 . . ?
C24 C22 H22 107.8 . . ?
C22 C23 H23A 109.5 . . ?
C22 C23 H23B 109.5 . . ?
H23A C23 H23B 109.5 . . ?
C22 C23 H23C 109.5 . . ?
H23A C23 H23C 109.5 . . ?
H23B C23 H23C 109.5 . . ?
C22 C24 H24A 109.5 . . ?
C22 C24 H24B 109.5 . . ?
H24A C24 H24B 109.5 . . ?
C22 C24 H24C 109.5 . . ?
H24A C24 H24C 109.5 . . ?
H24B C24 H24C 109.5 . . ?
Si1 C25 H25A 109.5 . . ?
Si1 C25 H25B 109.5 . . ?
H25A C25 H25B 109.5 . . ?
Si1 C25 H25C 109.5 . . ?
H25A C25 H25C 109.5 . . ?
H25B C25 H25C 109.5 . . ?
Si1 C26 H26A 109.5 . . ?
Si1 C26 H26B 109.5 . . ?
H26A C26 H26B 109.5 . . ?
Si1 C26 H26C 109.5 . . ?
H26A C26 H26C 109.5 . . ?
H26B C26 H26C 109.5 . . ?
Si1 C27 H27A 109.5 . . ?
Si1 C27 H27B 109.5 . . ?
H27A C27 H27B 109.5 . . ?
Si1 C27 H27C 109.5 . . ?
H27A C27 H27C 109.5 . . ?
H27B C27 H27C 109.5 . . ?
Si2 C28 H28A 109.5 . . ?
Si2 C28 H28B 109.5 . . ?
H28A C28 H28B 109.5 . . ?
Si2 C28 H28C 109.5 . . ?
H28A C28 H28C 109.5 . . ?
H28B C28 H28C 109.5 . . ?
Si2 C29 H29A 109.5 . . ?
Si2 C29 H29B 109.5 . . ?
H29A C29 H29B 109.5 . . ?
Si2 C29 H29C 109.5 . . ?
H29A C29 H29C 109.5 . . ?
H29B C29 H29C 109.5 . . ?
Si2 C30 H30A 109.5 . . ?
Si2 C30 H30B 109.5 . . ?
H30A C30 H30B 109.5 . . ?
Si2 C30 H30C 109.5 . . ?
H30A C30 H30C 109.5 . . ?
H30B C30 H30C 109.5 . . ?
O1 C31 C32 105.4(6) . . ?
O1 C31 H31A 110.7 . . ?
C32 C31 H31A 110.7 . . ?
O1 C31 H31B 110.7 . . ?
C32 C31 H31B 110.7 . . ?
H31A C31 H31B 108.8 . . ?
C31 C32 C33 101.6(7) . . ?
C31 C32 H32A 111.4 . . ?
C33 C32 H32A 111.4 . . ?
C31 C32 H32B 111.4 . . ?
C33 C32 H32B 111.4 . . ?
H32A C32 H32B 109.3 . . ?
C34 C33 C32 103.7(6) . . ?
C34 C33 H33A 111.0 . . ?
C32 C33 H33A 111.0 . . ?
C34 C33 H33B 111.0 . . ?
C32 C33 H33B 111.0 . . ?
H33A C33 H33B 109.0 . . ?
O1 C34 C33 106.3(6) . . ?
O1 C34 H34A 110.5 . . ?
C33 C34 H34A 110.5 . . ?
O1 C34 H34B 110.5 . . ?
C33 C34 H34B 110.5 . . ?
H34A C34 H34B 108.7 . . ?
O2 C35 C36 107.1(6) . . ?
O2 C35 H35A 110.3 . . ?
C36 C35 H35A 110.3 . . ?
O2 C35 H35B 110.3 . . ?
C36 C35 H35B 110.3 . . ?
H35A C35 H35B 108.6 . . ?
C37 C36 C35 104.6(7) . . ?
C37 C36 H36A 110.8 . . ?
C35 C36 H36A 110.8 . . ?
C37 C36 H36B 110.8 . . ?
C35 C36 H36B 110.8 . . ?
H36A C36 H36B 108.9 . . ?
C38 C37 C36 102.0(7) . . ?
C38 C37 H37A 111.4 . . ?
C36 C37 H37A 111.4 . . ?
C38 C37 H37B 111.4 . . ?
C36 C37 H37B 111.4 . . ?
H37A C37 H37B 109.2 . . ?
O2 C38 C37 106.4(7) . . ?
O2 C38 H38A 110.5 . . ?
C37 C38 H38A 110.5 . . ?
O2 C38 H38B 110.5 . . ?
C37 C38 H38B 110.5 . . ?
H38A C38 H38B 108.6 . . ?
C40 C39 O3 109.4(8) . . ?
C40 C39 H39A 109.8 . . ?
O3 C39 H39A 109.8 . . ?
C40 C39 H39B 109.8 . . ?
O3 C39 H39B 109.8 . . ?
H39A C39 H39B 108.2 . . ?
C39 C40 C41 106.1(8) . . ?
C39 C40 H40A 110.5 . . ?
C41 C40 H40A 110.5 . . ?
C39 C40 H40B 110.5 . . ?
C41 C40 H40B 110.5 . . ?
H40A C40 H40B 108.7 . . ?
C40 C41 C42 106.3(8) . . ?
C40 C41 H41A 110.5 . . ?
C42 C41 H41A 110.5 . . ?
C40 C41 H41B 110.5 . . ?
C42 C41 H41B 110.5 . . ?
H41A C41 H41B 108.7 . . ?
O3 C42 C41 106.1(7) . . ?
O3 C42 H42A 110.5 . . ?
C41 C42 H42A 110.5 . . ?
O3 C42 H42B 110.5 . . ?
C41 C42 H42B 110.5 . . ?
H42A C42 H42B 108.7 . . ?

loop_
_geom_bond_atom_site_label_1
_geom_bond_atom_site_label_2
_geom_bond_distance
_geom_bond_site_symmetry_2
_geom_bond_publ_flag
Sr N4 2.507(4) . ?
Sr O2 2.579(4) . ?
Sr O1 2.582(4) . ?
Sr O3 2.590(3) . ?
Sr N3 2.675(4) . ?
Sr N1 2.683(5) . ?
Sr N2 3.191(5) . ?
Sr Si1 3.5847(18) . ?
Sr Si2 3.6375(18) . ?
Si1 N4 1.678(5) . ?
Si1 C25 1.869(8) . ?
Si1 C26 1.870(7) . ?
Si1 C27 1.893(7) . ?
Si2 N4 1.690(5) . ?
Si2 C30 1.864(7) . ?
Si2 C29 1.878(7) . ?
Si2 C28 1.883(7) . ?
N1 N2 1.311(6) . ?
N1 C1 1.449(7) . ?
N2 N3 1.316(7) . ?
N3 C13 1.433(7) . ?
O1 C31 1.431(8) . ?
O1 C34 1.449(7) . ?
O2 C35 1.415(8) . ?
O2 C38 1.442(8) . ?
O3 C42 1.401(9) . ?
O3 C39 1.467(11) . ?
C1 C2 1.388(9) . ?
C1 C9 1.410(8) . ?
C2 C6 1.391(10) . ?
C2 C3 1.534(10) . ?
C3 C4 1.498(10) . ?
C3 C5 1.507(10) . ?
C3 H3 1.0000 . ?
C4 H4A 0.9800 . ?
C4 H4B 0.9800 . ?
C4 H4C 0.9800 . ?
C5 H5A 0.9800 . ?
C5 H5B 0.9800 . ?
C5 H5C 0.9800 . ?
C6 C7 1.376(10) . ?
C6 H6 0.9500 . ?
C7 C8 1.362(9) . ?
C7 H7 0.9500 . ?
C8 C9 1.406(9) . ?
C8 H8 0.9500 . ?
C9 C10 1.503(9) . ?
C10 C11 1.524(10) . ?
C10 C12 1.560(10) . ?
C10 H10 1.0000 . ?
C11 H11A 0.9800 . ?
C11 H11B 0.9800 . ?
C11 H11C 0.9800 . ?
C12 H12A 0.9800 . ?
C12 H12B 0.9800 . ?
C12 H12C 0.9800 . ?
C13 C14 1.402(8) . ?
C13 C21 1.431(8) . ?
C14 C18 1.407(8) . ?
C14 C15 1.514(8) . ?
C15 C16 1.514(9) . ?
C15 C17 1.529(9) . ?
C15 H15 1.0000 . ?
C16 H16A 0.9800 . ?
C16 H16B 0.9800 . ?
C16 H16C 0.9800 . ?
C17 H17A 0.9800 . ?
C17 H17B 0.9800 . ?
C17 H17C 0.9800 . ?
C18 C19 1.360(9) . ?
C18 H18 0.9500 . ?
C19 C20 1.376(10) . ?
C19 H19 0.9500 . ?
C20 C21 1.405(9) . ?
C20 H20 0.9500 . ?
C21 C22 1.504(9) . ?
C22 C23 1.508(11) . ?
C22 C24 1.547(10) . ?
C22 H22 1.0000 . ?
C23 H23A 0.9800 . ?
C23 H23B 0.9800 . ?
C23 H23C 0.9800 . ?
C24 H24A 0.9800 . ?
C24 H24B 0.9800 . ?
C24 H24C 0.9800 . ?
C25 H25A 0.9800 . ?
C25 H25B 0.9800 . ?
C25 H25C 0.9800 . ?
C26 H26A 0.9800 . ?
C26 H26B 0.9800 . ?
C26 H26C 0.9800 . ?
C27 H27A 0.9800 . ?
C27 H27B 0.9800 . ?
C27 H27C 0.9800 . ?
C28 H28A 0.9800 . ?
C28 H28B 0.9800 . ?
C28 H28C 0.9800 . ?
C29 H29A 0.9800 . ?
C29 H29B 0.9800 . ?
C29 H29C 0.9800 . ?
C30 H30A 0.9800 . ?
C30 H30B 0.9800 . ?
C30 H30C 0.9800 . ?
C31 C32 1.508(9) . ?
C31 H31A 0.9900 . ?
C31 H31B 0.9900 . ?
C32 C33 1.531(11) . ?
C32 H32A 0.9900 . ?
C32 H32B 0.9900 . ?
C33 C34 1.515(11) . ?
C33 H33A 0.9900 . ?
C33 H33B 0.9900 . ?
C34 H34A 0.9900 . ?
C34 H34B 0.9900 . ?
C35 C36 1.503(10) . ?
C35 H35A 0.9900 . ?
C35 H35B 0.9900 . ?
C36 C37 1.486(11) . ?
C36 H36A 0.9900 . ?
C36 H36B 0.9900 . ?
C37 C38 1.481(11) . ?
C37 H37A 0.9900 . ?
C37 H37B 0.9900 . ?
C38 H38A 0.9900 . ?
C38 H38B 0.9900 . ?
C39 C40 1.400(14) . ?
C39 H39A 0.9900 . ?
C39 H39B 0.9900 . ?
C40 C41 1.446(14) . ?
C40 H40A 0.9900 . ?
C40 H40B 0.9900 . ?
C41 C42 1.464(11) . ?
C41 H41A 0.9900 . ?
C41 H41B 0.9900 . ?
C42 H42A 0.9900 . ?
C42 H42B 0.9900 . ?
